data_1519159
_publ_author_name 'Acharya, K. R.'
_publ_section_title
;
 Crystal structure of 6-[(1-methyl-4-nitroimidazol-5-yl)thio] purine
;
_journal_issue 2
_journal_name_full 'Proceedings of the Indian Academy of Sciences - Chemical Sciences'
_journal_page_first 183
_journal_page_last 187
_journal_paper_doi 10.1007/BF02842141
_journal_volume 93
_journal_year 1984
_chemical_formula_moiety 'C9 H7 N7 O2 S'
_chemical_formula_sum 'C9 H7 N7 O2 S'
_chemical_name_common Azathioprine
_chemical_name_systematic 6-[(1-Methyl-4-nitro-1H-imidazol-5-yl)sulfanyl]-1H-purine
_space_group_IT_number 14
_symmetry_cell_setting monoclinic
_symmetry_Int_Tables_number 14
_symmetry_space_group_name_Hall '-P 2ybc'
_symmetry_space_group_name_H-M 'P 1 21/c 1'
_cell_angle_alpha 90
_cell_angle_beta 105.99000
_cell_angle_gamma 90
_cell_formula_units_Z 4
_cell_length_a 4.488(2)
_cell_length_b 31.886(4)
_cell_length_c 8.067(2)
_cell_measurement_reflns_used 20
_cell_measurement_temperature 413
_cell_measurement_theta_max 26
_cell_measurement_theta_min 12
_cell_volume 1109.8(6)
_diffrn_radiation_probe x-ray
_cod_data_source_file Azathioprine1984
_cod_data_source_block Azathioprine
_cod_depositor_comments
;
 Removed the _citation_author_name data item since the same
 information was provided using the _publ_author_name data item.

 Antanas Vaitkus,
 2021-05-03
;
_cod_original_cell_volume 1149.5
_cod_original_sg_symbol_H-M 'P 21/c'
_cod_database_code 1519159

loop_
_chemical_conn_bond_atom_1
_chemical_conn_bond_atom_2
_chemical_conn_bond_type
1 8 sing
1 14 sing
2 3 doub
2 8 sing
3 4 sing
3 5 sing
5 6 doub
6 7 sing
6 12 sing
7 8 doub
7 9 sing
8 1 sing
9 10 doub
10 11 sing
10 12 sing
12 13 sing
14 15 doub
14 19 sing
15 16 sing
15 24 sing
16 17 doub
17 18 sing
17 19 sing
19 20 sing
20 21 sing
20 22 sing
20 23 sing
24 25 doub
24 26 doub
20 21 sing
20 22 sing
20 23 sing
16 17 doub
17 19 sing
14 15 doub

loop_
_symmetry_equiv_pos_as_xyz
'x, y, z'
'-x, -y, -z'
'-x, y+1/2, -z+1/2'
'x, -y+1/2, z+1/2'

loop_
_atom_site_label
_atom_site_chemical_conn_number
_atom_site_fract_x
_atom_site_fract_y
_atom_site_fract_z
_atom_site_adp_type
_atom_site_B_iso_or_equiv
_atom_site_type_symbol
S1 1 0.540(1) 0.3863(1) 0.4318(6) Bani 3.3(5) S
N2 2 0.353(3) 0.3885(4) 0.723(2) Bani 2.1(5) N
C3 3 0.315(4) 0.4101(4) 0.856(2) Bani 2.1(5) C
H3 4 0.25(3) 0.385(4) 0.96(2) Biso 2.8000 H
N4 5 0.422(3) 0.4466(4) 0.915(1) Bani 2.0(6) N
C5 6 0.575(3) 0.4655(5) 0.810(2) Bani 2.4(5) C
C6 7 0.636(3) 0.4462(5) 0.667(1) Bani 2.4(5) C
C7 8 0.510(3) 0.4086(5) 0.628(2) Bani 2.5(4) C
N8 9 0.796(3) 0.4711(3) 0.587(2) Bani 2.2(3) N
C9 10 0.837(3) 0.5039(5) 0.684(2) Bani 2.6(3) C
H9 11 0.97(3) 0.537(4) 0.66(2) Biso 3.2000 H
N10 12 0.711(3) 0.5005(3) 0.822(1) Bani 3.0(3) N
H10 13 0.64(3) 0.515(4) 0.87(2) Biso 3.7000 H
C11 14 0.382(4) 0.3377(5) 0.442(2) Bani 3.3(5) C
C12 15 0.144(5) 0.3168(6) 0.334(2) Bani 2.5000 C
N13 16 0.118(5) 0.2780(5) 0.373(3) Bani 2.7000 N
C14 17 0.351(7) 0.2754(7) 0.512(3) Bani 3.6(5) C
H14 18 0.44(3) 0.246(4) 0.59(2) Biso 4.6000 H
N15 19 0.530(4) 0.3086(4) 0.559(2) Bani 2.9(6) N
C16 20 0.797(5) 0.3125(5) 0.710(2) Bani 3.4(5) C
H16a 21 0.73(3) 0.336(4) 0.82(2) Biso 4.2000 H
H16b 22 0.82(3) 0.281(4) 0.73(2) Biso 4.2000 H
H16c 23 0.94(3) 0.345(5) 0.68(2) Biso 4.2000 H
N17 24 -0.082(4) 0.3350(5) 0.185(2) Bani 3.2(6) N
O18 25 -0.036(3) 0.3696(4) 0.136(2) Bani 3.7(3) O
O19 26 -0.316(4) 0.3156(5) 0.119(2) Bani 3.5(3) O
